data_7049358
loop_
_publ_author_name
'Hey, Daniela A.'
'Fischer, Pauline J.'
'Baratta, Walter'
'K\"uhn, Fritz E'

_publ_section_title
;
 Ru(O<sub>2</sub>CCF<sub>3</sub>)<sub>2</sub>(PPh<sub>3</sub>)<sub>2</sub>
 and ruthenium phosphine complexes bearing fluoroacetate ligands:
 synthesis, characterization and catalytic activity.
;
_journal_issue 14
_journal_name_full 'Dalton transactions (Cambridge, England : 2003)'
_journal_page_first 4625
_journal_page_last 4635
_journal_paper_doi 10.1039/c9dt00334g
_journal_volume 48
_journal_year 2019
_chemical_compound_source 'see text'
_chemical_formula_moiety 'C92 H84 F12 O8 P6 Ru2'
_chemical_formula_sum 'C92 H84 F12 O8 P6 Ru2'
_chemical_formula_weight 1933.55
_space_group_IT_number 2
_space_group_name_Hall '-P 1'
_space_group_name_H-M_alt 'P -1'
_symmetry_cell_setting triclinic
_symmetry_Int_Tables_number 2
_symmetry_space_group_name_Hall '-P 1'
_symmetry_space_group_name_H-M 'P -1'
_atom_sites_solution_hydrogens geom
_audit_update_record
;
2019-03-06 deposited with the CCDC.    2019-03-07 downloaded from the CCDC.
;
_cell_angle_alpha 95.630(2)
_cell_angle_beta 101.051(2)
_cell_angle_gamma 114.300(2)
_cell_formula_units_Z 1
_cell_length_a 10.8399(6)
_cell_length_b 11.0183(6)
_cell_length_c 21.0415(12)
_cell_measurement_reflns_used 9388
_cell_measurement_temperature 100
_cell_measurement_theta_max 25.6653
_cell_measurement_theta_min 2.2227
_cell_volume 2203.6(2)
_computing_cell_refinement 'SAINT (Bruker, 2017)'
_computing_data_collection 'APEX III Control Software (Bruker, 2016)'
_computing_data_reduction 'SAINT (Bruker, 2017)'
_computing_molecular_graphics 'PLATON (Spek, 2011)'
_computing_publication_material 'PLATON (Spek, 2011), enCIFer (Allen, 2014)'
_computing_structure_refinement 'SHELXL2014 (Sheldrick, 2014), SHELXLE (Huebschle, 2011)'
_computing_structure_solution 'SHELXT (Sheldrick, 2015)'
_diffrn_ambient_temperature 100
_diffrn_detector ' CMOS plate '
_diffrn_detector_area_resol_mean 16
_diffrn_measured_fraction_theta_full 1.000
_diffrn_measured_fraction_theta_max 1.000
_diffrn_measurement_device ' \k-geometry diffractometer '
_diffrn_measurement_device_type ' Bruker Photon CMOS '
_diffrn_measurement_method ' phi- and omega-rotation '
_diffrn_radiation_monochromator 'Helios optic'
_diffrn_radiation_probe x-ray
_diffrn_radiation_source 'IMS microsource'
_diffrn_radiation_type MoK\a
_diffrn_radiation_wavelength 0.71073
_diffrn_reflns_av_R_equivalents 0.0387
_diffrn_reflns_av_unetI/netI 0.0196
_diffrn_reflns_limit_h_max 12
_diffrn_reflns_limit_h_min -12
_diffrn_reflns_limit_k_max 12
_diffrn_reflns_limit_k_min -13
_diffrn_reflns_limit_l_max 25
_diffrn_reflns_limit_l_min -25
_diffrn_reflns_number 61100
_diffrn_reflns_reduction_process
;
;
_diffrn_reflns_theta_full 25.03
_diffrn_reflns_theta_max 25.03
_diffrn_reflns_theta_min 2.01
_exptl_absorpt_coefficient_mu 0.532
_exptl_absorpt_correction_T_max 0.7453
_exptl_absorpt_correction_T_min 0.7101
_exptl_absorpt_correction_type multi-scan
_exptl_absorpt_process_details 'SADABS 2016/2, Bruker, 2016'
_exptl_crystal_colour 'clear yellow'
_exptl_crystal_density_diffrn 1.457
_exptl_crystal_density_method 'Not Measured'
_exptl_crystal_description fragment
_exptl_crystal_F_000 986
_exptl_crystal_size_max 0.187
_exptl_crystal_size_mid 0.092
_exptl_crystal_size_min 0.039
_platon_squeeze_details
;
The unit cell contains 2 disordered molecules of dichloro methane which were
treated as a diffuse contribution to the overall scattering without specific
atom positions by SQUEEZE/PLATON.
;
_refine_diff_density_max 1.211
_refine_diff_density_min -1.314
_refine_diff_density_rms 0.071
_refine_ls_extinction_method none
_refine_ls_goodness_of_fit_ref 1.069
_refine_ls_hydrogen_treatment constr
_refine_ls_matrix_type full
_refine_ls_number_parameters 542
_refine_ls_number_reflns 7762
_refine_ls_number_restraints 66
_refine_ls_restrained_S_all 1.185
_refine_ls_R_factor_all 0.0373
_refine_ls_R_factor_gt 0.0337
_refine_ls_shift/su_max 0.001
_refine_ls_shift/su_mean 0.000
_refine_ls_structure_factor_coef Fsqd
_refine_ls_weighting_details 'W=1/[\S^2^(FO^2^)+(0.0060P)^2^+5.8589P] WHERE P=(FO^2^+2FC^2^)/3'
_refine_ls_weighting_scheme calc
_refine_ls_wR_factor_gt 0.0670
_refine_ls_wR_factor_ref 0.0685
_reflns_number_gt 7147
_reflns_number_total 7762
_reflns_threshold_expression I>2\s(I)
_cod_data_source_file c9dt00334g2.cif
_cod_data_source_block complex6
_cod_depositor_comments 'Adding full bibliography for 7049354--7049361.cif.'
_cod_database_code 7049358

loop_
_space_group_symop_id
_space_group_symop_operation_xyz
1 x,y,z
2 -x,-y,-z

loop_
_atom_site_aniso_label
_atom_site_aniso_U_11
_atom_site_aniso_U_22
_atom_site_aniso_U_33
_atom_site_aniso_U_23
_atom_site_aniso_U_13
_atom_site_aniso_U_12
Ru1 0.0106(1) 0.0093(1) 0.0099(1) 0.0028(1) 0.0031(1) 0.0048(1)
P1 0.0127(3) 0.0117(3) 0.0118(3) 0.0038(3) 0.0036(3) 0.0054(3)
P2 0.0133(3) 0.0127(3) 0.0136(3) 0.0045(3) 0.0048(3) 0.0065(3)
P3 0.0175(3) 0.0127(3) 0.0124(3) 0.0027(3) 0.0042(3) 0.0079(3)
F1 0.0170(8) 0.0371(10) 0.0342(10) 0.0196(8) 0.0117(7) 0.0117(8)
F2 0.0208(9) 0.0280(10) 0.0369(10) 0.0181(8) 0.0064(8) 0.0140(8)
F3 0.0232(9) 0.0354(11) 0.0291(10) -0.0068(8) -0.0074(8) 0.0102(8)
F4 0.0502(12) 0.0235(10) 0.0334(10) 0.0011(8) 0.0105(9) 0.0252(9)
F5 0.0476(12) 0.0375(11) 0.0286(10) 0.0105(8) 0.0254(9) 0.0188(9)
F6 0.0302(10) 0.0422(11) 0.0253(10) -0.0128(8) -0.0006(8) 0.0199(9)
O1 0.0153(9) 0.0144(9) 0.0143(9) 0.0053(7) 0.0031(7) 0.0078(8)
O2 0.0158(9) 0.0155(9) 0.0146(9) 0.0039(7) 0.0050(8) 0.0075(8)
O3 0.0142(9) 0.0130(9) 0.0156(9) 0.0015(7) 0.0039(7) 0.0054(8)
O4 0.0204(11) 0.0300(12) 0.0266(11) -0.0031(9) 0.0016(9) 0.0156(9)
C1 0.0164(13) 0.0133(13) 0.0120(13) -0.0009(10) 0.0030(11) 0.0067(11)
C2 0.0199(14) 0.0177(14) 0.0207(15) 0.0077(12) 0.0058(12) 0.0081(12)
C3 0.0192(14) 0.0134(13) 0.0160(14) 0.0050(11) 0.0071(11) 0.0083(11)
C4 0.0211(15) 0.0202(15) 0.0224(15) 0.0042(12) 0.0086(12) 0.0113(12)
C5 0.0153(13) 0.0133(13) 0.0122(13) 0.0041(10) 0.0023(10) 0.0043(11)
C6 0.0173(14) 0.0159(14) 0.0129(13) 0.0042(11) 0.0029(11) 0.0051(11)
C7 0.0138(13) 0.0167(14) 0.0179(14) 0.0061(11) 0.0071(11) 0.0077(11)
C8 0.0198(14) 0.0195(14) 0.0160(14) 0.0062(11) 0.0078(11) 0.0092(12)
C9 0.0213(14) 0.0241(15) 0.0157(14) 0.0032(11) 0.0079(11) 0.0134(12)
C10 0.0220(14) 0.0166(14) 0.0189(14) 0.0043(11) 0.0069(12) 0.0112(12)
C11 0.0139(13) 0.0184(14) 0.0129(13) 0.0071(11) 0.0018(11) 0.0063(11)
C12 0.0203(14) 0.0208(15) 0.0220(15) 0.0098(12) 0.0078(12) 0.0110(12)
C13 0.0254(16) 0.0369(18) 0.0272(17) 0.0159(14) 0.0146(13) 0.0192(14)
C14 0.0151(14) 0.0368(19) 0.0326(18) 0.0212(15) 0.0094(13) 0.0083(14)
C15 0.0169(14) 0.0210(15) 0.0244(16) 0.0084(12) -0.0014(12) -0.0003(12)
C16 0.0190(14) 0.0197(15) 0.0144(14) 0.0039(11) 0.0004(11) 0.0058(12)
C17 0.0168(13) 0.0138(13) 0.0116(13) 0.0030(10) 0.0012(10) 0.0071(11)
C18 0.0193(14) 0.0191(14) 0.0152(14) 0.0058(11) 0.0049(11) 0.0086(12)
C19 0.0207(15) 0.0297(17) 0.0253(16) 0.0096(13) 0.0095(12) 0.0147(13)
C20 0.0310(17) 0.0329(18) 0.0354(18) 0.0126(14) 0.0106(14) 0.0254(15)
C21 0.0290(16) 0.0228(16) 0.0308(17) 0.0145(13) 0.0087(14) 0.0151(14)
C22 0.0189(14) 0.0198(15) 0.0210(15) 0.0069(12) 0.0059(12) 0.0095(12)
C23 0.0192(14) 0.0171(14) 0.0149(13) 0.0055(11) 0.0085(11) 0.0095(11)
C24 0.0198(14) 0.0196(15) 0.0228(15) 0.0072(12) 0.0077(12) 0.0090(12)
C25 0.0232(16) 0.0165(15) 0.0349(18) 0.0099(13) 0.0126(13) 0.0061(12)
C26 0.0318(17) 0.0233(16) 0.046(2) 0.0209(15) 0.0185(15) 0.0175(14)
C27 0.0265(16) 0.0316(17) 0.0353(18) 0.0184(14) 0.0109(14) 0.0199(14)
C28 0.0191(14) 0.0185(14) 0.0238(15) 0.0080(12) 0.0083(12) 0.0087(12)
C29 0.0156(13) 0.0122(13) 0.0146(13) 0.0061(10) 0.0045(11) 0.0032(11)
C30 0.0159(13) 0.0158(14) 0.0180(14) 0.0053(11) 0.0064(11) 0.0053(11)
C31 0.0157(14) 0.0221(15) 0.0239(15) 0.0084(12) 0.0038(12) 0.0048(12)
C32 0.0205(15) 0.0185(15) 0.0181(15) 0.0030(12) 0.0021(12) 0.0013(12)
C33 0.0240(15) 0.0137(14) 0.0199(15) 0.0015(11) 0.0096(12) 0.0032(12)
C34 0.0159(13) 0.0139(13) 0.0187(14) 0.0068(11) 0.0070(11) 0.0053(11)
C35 0.0230(14) 0.0138(13) 0.0116(13) 0.0017(10) 0.0053(11) 0.0082(12)
C36 0.0247(15) 0.0171(14) 0.0151(14) 0.0011(11) 0.0036(11) 0.0110(12)
C37 0.0212(15) 0.0202(15) 0.0193(15) -0.0006(12) 0.0043(12) 0.0047(12)
C38 0.0321(17) 0.0145(14) 0.0208(15) 0.0042(11) 0.0103(13) 0.0081(13)
C39 0.0342(17) 0.0183(15) 0.0214(15) 0.0070(12) 0.0098(13) 0.0159(13)
C40 0.0226(15) 0.0149(14) 0.0185(14) 0.0029(11) 0.0068(12) 0.0095(12)
C41 0.0333(10) 0.0217(8) 0.0161(8) 0.0049(6) 0.0062(8) 0.0121(8)
C42 0.0301(9) 0.0233(8) 0.0154(8) 0.0057(7) 0.0079(7) 0.0136(8)
C43 0.0343(10) 0.0265(8) 0.0164(8) 0.0067(7) 0.0055(8) 0.0118(8)
C44 0.0565(11) 0.0282(9) 0.0184(8) 0.0048(7) 0.0019(8) 0.0054(9)
C45 0.0663(11) 0.0253(8) 0.0210(8) 0.0030(7) -0.0001(9) 0.0026(9)
C46 0.0643(11) 0.0223(8) 0.0197(8) 0.0035(7) 0.0021(8) 0.0067(9)

loop_
_atom_site_label
_atom_site_type_symbol
_atom_site_thermal_displace_type
_atom_site_fract_x
_atom_site_fract_y
_atom_site_fract_z
_atom_site_occupancy
_atom_site_U_iso_or_equiv
_atom_site_calc_flag
_atom_site_refinement_flags
Ru1 Ru Uani 0.73302(2) 0.48523(2) 0.24596(2) 1.000 0.0096(1) d .
P1 P Uani 0.67491(7) 0.56742(7) 0.15494(3) 1.000 0.0119(2) d .
P2 P Uani 0.51036(7) 0.32656(7) 0.24136(3) 1.000 0.0126(2) d .
P3 P Uani 0.74385(7) 0.65390(7) 0.32379(3) 1.000 0.0137(2) d .
F1 F Uani 1.21294(17) 0.60296(18) 0.28516(9) 1.000 0.0278(5) d .
F2 F Uani 1.14715(17) 0.45036(17) 0.34377(9) 1.000 0.0267(6) d .
F3 F Uani 1.18857(18) 0.65558(19) 0.38136(9) 1.000 0.0333(6) d .
F4 F Uani 0.8450(2) 0.11092(18) 0.11233(9) 1.000 0.0330(6) d .
F5 F Uani 0.9079(2) 0.28540(19) 0.06739(9) 1.000 0.0352(6) d .
F6 F Uani 0.69186(19) 0.17191(19) 0.06519(9) 1.000 0.0338(6) d .
O1 O Uani 0.95888(18) 0.60318(18) 0.26059(9) 1.000 0.0141(5) d .
O2 O Uani 0.88682(19) 0.44303(18) 0.31823(9) 1.000 0.0149(5) d .
O3 O Uani 0.74940(18) 0.33789(18) 0.17559(9) 1.000 0.0146(5) d .
O4 O Uani 0.9675(2) 0.3482(2) 0.20628(10) 1.000 0.0254(7) d .
C1 C Uani 0.9811(3) 0.5300(3) 0.29883(13) 1.000 0.0142(8) d .
C2 C Uani 1.1332(3) 0.5577(3) 0.32666(14) 1.000 0.0191(8) d .
C3 C Uani 0.8517(3) 0.3129(3) 0.17015(13) 1.000 0.0153(8) d .
C4 C Uani 0.8224(3) 0.2191(3) 0.10338(14) 1.000 0.0200(9) d .
C5 C Uani 0.5753(3) 0.4433(3) 0.07757(12) 1.000 0.0144(8) d .
C6 C Uani 0.5716(3) 0.5042(3) 0.01479(13) 1.000 0.0162(8) d .
C7 C Uani 0.3964(3) 0.3657(3) 0.28616(13) 1.000 0.0151(8) d .
C8 C Uani 0.4646(3) 0.4161(3) 0.36057(13) 1.000 0.0176(8) d .
C9 C Uani 0.5130(3) 0.5674(3) 0.38490(14) 1.000 0.0188(8) d .
C10 C Uani 0.5880(3) 0.6635(3) 0.34201(14) 1.000 0.0179(8) d .
C11 C Uani 0.8390(3) 0.6658(3) 0.13389(13) 1.000 0.0153(8) d .
C12 C Uani 0.8893(3) 0.5967(3) 0.09463(14) 1.000 0.0196(8) d .
C13 C Uani 1.0072(3) 0.6665(3) 0.07315(15) 1.000 0.0260(10) d .
C14 C Uani 1.0754(3) 0.8066(3) 0.08999(16) 1.000 0.0277(10) d .
C15 C Uani 1.0309(3) 0.8759(3) 0.13116(15) 1.000 0.0245(9) d .
C16 C Uani 0.9143(3) 0.8057(3) 0.15417(13) 1.000 0.0192(8) d .
C17 C Uani 0.5793(3) 0.6714(3) 0.14906(13) 1.000 0.0143(8) d .
C18 C Uani 0.4565(3) 0.6242(3) 0.17015(13) 1.000 0.0176(8) d .
C19 C Uani 0.3705(3) 0.6896(3) 0.16384(15) 1.000 0.0231(9) d .
C20 C Uani 0.4080(3) 0.8045(3) 0.13619(16) 1.000 0.0284(10) d .
C21 C Uani 0.5266(3) 0.8494(3) 0.11288(15) 1.000 0.0254(9) d .
C22 C Uani 0.6119(3) 0.7834(3) 0.11874(14) 1.000 0.0192(8) d .
C23 C Uani 0.5036(3) 0.1769(3) 0.27575(13) 1.000 0.0157(8) d .
C24 C Uani 0.3758(3) 0.0596(3) 0.26063(14) 1.000 0.0201(8) d .
C25 C Uani 0.3626(3) -0.0508(3) 0.28981(16) 1.000 0.0246(9) d .
C26 C Uani 0.4763(3) -0.0458(3) 0.33526(17) 1.000 0.0295(10) d .
C27 C Uani 0.6034(3) 0.0689(3) 0.35045(16) 1.000 0.0273(10) d .
C28 C Uani 0.6179(3) 0.1801(3) 0.32053(14) 1.000 0.0196(8) d .
C29 C Uani 0.3895(3) 0.2405(3) 0.15971(13) 1.000 0.0148(8) d .
C30 C Uani 0.2712(3) 0.2604(3) 0.13538(13) 1.000 0.0167(8) d .
C31 C Uani 0.1905(3) 0.2011(3) 0.07089(14) 1.000 0.0217(8) d .
C32 C Uani 0.2256(3) 0.1203(3) 0.03023(14) 1.000 0.0221(9) d .
C33 C Uani 0.3402(3) 0.0971(3) 0.05444(14) 1.000 0.0205(8) d .
C34 C Uani 0.4217(3) 0.1564(3) 0.11864(13) 1.000 0.0160(8) d .
C35 C Uani 0.8390(3) 0.8251(3) 0.30819(13) 1.000 0.0160(8) d .
C36 C Uani 0.9847(3) 0.8851(3) 0.32100(13) 1.000 0.0187(8) d .
C37 C Uani 1.0575(3) 1.0151(3) 0.31074(14) 1.000 0.0223(9) d .
C38 C Uani 0.9867(3) 1.0872(3) 0.28605(14) 1.000 0.0226(9) d .
C39 C Uani 0.8419(3) 1.0286(3) 0.27238(14) 1.000 0.0225(9) d .
C40 C Uani 0.7683(3) 0.8987(3) 0.28382(13) 1.000 0.0180(8) d .
C41 C Uani 0.8385(3) 0.6716(3) 0.40961(14) 1.000 0.0236(5) d U
C42 C Uani 0.8325(3) 0.5591(3) 0.43568(14) 1.000 0.0218(5) d U
C43 C Uani 0.8892(3) 0.5715(3) 0.50239(14) 1.000 0.0263(5) d U
C44 C Uani 0.9551(4) 0.6963(3) 0.54383(16) 1.000 0.0401(5) d U
C45 C Uani 0.9583(4) 0.8084(4) 0.51878(17) 1.000 0.0455(5) d U
C46 C Uani 0.9010(4) 0.7964(3) 0.45223(16) 1.000 0.0411(5) d U
H5AB H Uiso 0.47791 0.39127 0.08042 1.000 0.0170 c RU
H6AB H Uiso 0.59708 0.45496 -0.01838 1.000 0.0190 c RU
H7AB H Uiso 0.30712 0.28310 0.27902 1.000 0.0180 c RU
H8AB H Uiso 0.54629 0.39604 0.37166 1.000 0.0210 c RU
H9AB H Uiso 0.43010 0.58131 0.38912 1.000 0.0220 c RU
H5A H Uiso 0.61619 0.37832 0.07314 1.000 0.0170 c RU
H6A H Uiso 0.64212 0.60052 0.02575 1.000 0.0190 c RU
H7A H Uiso 0.37458 0.43621 0.26797 1.000 0.0180 c RU
H8A H Uiso 0.39664 0.36437 0.38470 1.000 0.0210 c RU
H9A H Uiso 0.57674 0.59431 0.42967 1.000 0.0220 c RU
H10A H Uiso 0.61636 0.75784 0.36424 1.000 0.0210 c RU
H10B H Uiso 0.51960 0.64551 0.29948 1.000 0.0210 c RU
H12 H Uiso 0.84188 0.50038 0.08253 1.000 0.0240 c RU
H13 H Uiso 1.04122 0.61838 0.04693 1.000 0.0310 c RU
H14 H Uiso 1.15313 0.85529 0.07317 1.000 0.0330 c RU
H15 H Uiso 1.08004 0.97202 0.14386 1.000 0.0290 c RU
H16 H Uiso 0.88610 0.85364 0.18382 1.000 0.0230 c RU
H18 H Uiso 0.43103 0.54561 0.18926 1.000 0.0210 c RU
H19 H Uiso 0.28698 0.65588 0.17834 1.000 0.0280 c RU
H20 H Uiso 0.35212 0.85226 0.13327 1.000 0.0340 c RU
H21 H Uiso 0.55017 0.92644 0.09259 1.000 0.0310 c RU
H22 H Uiso 0.69271 0.81471 0.10202 1.000 0.0230 c RU
H24 H Uiso 0.29714 0.05593 0.22988 1.000 0.0240 c RU
H25 H Uiso 0.27566 -0.12995 0.27869 1.000 0.0300 c RU
H26 H Uiso 0.46716 -0.12087 0.35593 1.000 0.0350 c RU
H27 H Uiso 0.68137 0.07213 0.38151 1.000 0.0330 c RU
H28 H Uiso 0.70590 0.25783 0.33077 1.000 0.0240 c RU
H30 H Uiso 0.24570 0.31461 0.16309 1.000 0.0200 c RU
H31 H Uiso 0.11102 0.21614 0.05460 1.000 0.0260 c RU
H32 H Uiso 0.17114 0.08116 -0.01403 1.000 0.0260 c RU
H33 H Uiso 0.36322 0.04017 0.02697 1.000 0.0250 c RU
H34 H Uiso 0.50011 0.13965 0.13480 1.000 0.0190 c RU
H36 H Uiso 1.03456 0.83617 0.33698 1.000 0.0220 c RU
H37 H Uiso 1.15688 1.05517 0.32070 1.000 0.0270 c RU
H38 H Uiso 1.03693 1.17591 0.27857 1.000 0.0270 c RU
H39 H Uiso 0.79255 1.07717 0.25515 1.000 0.0270 c RU
H40 H Uiso 0.66911 0.85994 0.27495 1.000 0.0220 c RU
H42 H Uiso 0.78887 0.47211 0.40746 1.000 0.0260 c RU
H43 H Uiso 0.88237 0.49294 0.51943 1.000 0.0320 c RU
H44 H Uiso 0.99774 0.70548 0.58902 1.000 0.0480 c RU
H45 H Uiso 1.00033 0.89483 0.54741 1.000 0.0550 c RU
H46 H Uiso 0.90474 0.87473 0.43578 1.000 0.0490 c RU

loop_
_atom_type_symbol
_atom_type_description
_atom_type_scat_dispersion_real
_atom_type_scat_dispersion_imag
_atom_type_scat_source
C C 0.0033 0.0016 ' International Tables Vol C Tables 4.2.6.8 and 6.1.1.4'
H H 0.0000 0.0000 ' International Tables Vol C Tables 4.2.6.8 and 6.1.1.4'
F F 0.0171 0.0103 ' International Tables Vol C Tables 4.2.6.8 and 6.1.1.4'
O O 0.0106 0.0060 ' International Tables Vol C Tables 4.2.6.8 and 6.1.1.4'
P P 0.1023 0.0942 ' International Tables Vol C Tables 4.2.6.8 and 6.1.1.4'
Ru Ru -1.2594 0.8363 ' International Tables Vol C Tables 4.2.6.8 and 6.1.1.4'

loop_
_geom_angle_atom_site_label_1
_geom_angle_atom_site_label_2
_geom_angle_atom_site_label_3
_geom_angle
_geom_angle_site_symmetry_1
_geom_angle_site_symmetry_3
_geom_angle_publ_flag
P1 Ru1 P2 97.08(3) . . yes
P1 Ru1 P3 97.04(3) . . yes
P1 Ru1 O1 94.33(5) . . yes
P1 Ru1 O2 151.66(6) . . yes
P1 Ru1 O3 84.46(5) . . yes
P1 Ru1 C1 122.92(7) . . yes
P2 Ru1 P3 97.62(3) . . yes
P2 Ru1 O1 166.88(5) . . yes
P2 Ru1 O2 108.25(5) . . yes
P2 Ru1 O3 88.66(6) . . yes
P2 Ru1 C1 137.43(7) . . yes
P3 Ru1 O1 87.37(5) . . yes
P3 Ru1 O2 92.10(5) . . yes
P3 Ru1 O3 173.30(6) . . yes
P3 Ru1 C1 91.75(7) . . yes
O1 Ru1 O2 59.25(7) . . yes
O1 Ru1 O3 86.00(7) . . yes
O1 Ru1 C1 29.76(8) . . yes
O2 Ru1 O3 83.66(7) . . yes
O2 Ru1 C1 29.62(8) . . yes
O3 Ru1 C1 81.99(9) . . yes
Ru1 P1 C5 116.98(10) . . yes
Ru1 P1 C11 106.24(10) . . yes
Ru1 P1 C17 125.62(9) . . yes
C5 P1 C11 100.70(14) . . yes
C5 P1 C17 98.62(14) . . yes
C11 P1 C17 105.68(15) . . yes
Ru1 P2 C7 122.07(10) . . yes
Ru1 P2 C23 114.21(11) . . yes
Ru1 P2 C29 117.97(11) . . yes
C7 P2 C23 97.72(14) . . yes
C7 P2 C29 101.41(15) . . yes
C23 P2 C29 99.43(13) . . yes
Ru1 P3 C10 123.58(10) . . yes
Ru1 P3 C35 112.94(10) . . yes
Ru1 P3 C41 116.90(11) . . yes
C10 P3 C35 101.09(15) . . yes
C10 P3 C41 97.53(14) . . yes
C35 P3 C41 101.32(13) . . yes
Ru1 O1 C1 90.06(19) . . yes
Ru1 O2 C1 86.89(18) . . yes
Ru1 O3 C3 131.66(18) . . yes
Ru1 C1 O1 60.18(17) . . yes
Ru1 C1 O2 63.49(17) . . yes
Ru1 C1 C2 176.5(2) . . yes
O1 C1 O2 123.3(3) . . yes
O1 C1 C2 117.4(3) . . yes
O2 C1 C2 119.2(3) . . yes
F1 C2 F2 107.7(3) . . yes
F1 C2 F3 106.5(2) . . yes
F1 C2 C1 113.0(2) . . yes
F2 C2 F3 107.1(2) . . yes
F2 C2 C1 113.5(3) . . yes
F3 C2 C1 108.7(3) . . yes
O3 C3 O4 133.0(3) . . yes
O3 C3 C4 113.0(3) . . yes
O4 C3 C4 114.0(3) . . yes
F4 C4 F5 106.5(3) . . yes
F4 C4 F6 106.8(2) . . yes
F4 C4 C3 111.8(2) . . yes
F5 C4 F6 106.3(2) . . yes
F5 C4 C3 110.6(2) . . yes
F6 C4 C3 114.5(3) . . yes
P1 C5 C6 115.1(2) . . yes
C5 C6 C6 112.1(3) . 2_665 no
P2 C7 C8 112.3(2) . . yes
C7 C8 C9 114.6(2) . . no
C8 C9 C10 116.6(3) . . no
P3 C10 C9 117.1(2) . . yes
P1 C11 C12 118.2(2) . . yes
P1 C11 C16 123.1(3) . . yes
C12 C11 C16 118.7(3) . . no
C11 C12 C13 120.9(3) . . no
C12 C13 C14 119.7(3) . . no
C13 C14 C15 120.1(3) . . no
C14 C15 C16 120.3(3) . . no
C11 C16 C15 120.1(3) . . no
P1 C17 C18 116.4(2) . . yes
P1 C17 C22 124.8(3) . . yes
C18 C17 C22 118.4(3) . . no
C17 C18 C19 121.4(3) . . no
C18 C19 C20 119.2(3) . . no
C19 C20 C21 119.9(3) . . no
C20 C21 C22 120.8(3) . . no
C17 C22 C21 120.1(3) . . no
P2 C23 C24 118.9(2) . . yes
P2 C23 C28 122.2(2) . . yes
C24 C23 C28 118.7(3) . . no
C23 C24 C25 121.0(3) . . no
C24 C25 C26 119.9(3) . . no
C25 C26 C27 119.8(3) . . no
C26 C27 C28 120.6(3) . . no
C23 C28 C27 120.0(3) . . no
P2 C29 C30 123.3(2) . . yes
P2 C29 C34 118.0(3) . . yes
C30 C29 C34 118.6(3) . . no
C29 C30 C31 120.4(3) . . no
C30 C31 C32 120.3(3) . . no
C31 C32 C33 119.7(3) . . no
C32 C33 C34 120.4(3) . . no
C29 C34 C33 120.6(3) . . no
P3 C35 C36 120.4(2) . . yes
P3 C35 C40 121.3(3) . . yes
C36 C35 C40 118.3(3) . . no
C35 C36 C37 120.8(3) . . no
C36 C37 C38 120.6(3) . . no
C37 C38 C39 119.4(3) . . no
C38 C39 C40 120.3(3) . . no
C35 C40 C39 120.6(3) . . no
P3 C41 C42 121.4(2) . . yes
P3 C41 C46 120.0(2) . . yes
C42 C41 C46 118.0(3) . . no
C41 C42 C43 121.1(3) . . no
C42 C43 C44 120.5(3) . . no
C43 C44 C45 118.9(3) . . no
C44 C45 C46 120.8(3) . . no
C41 C46 C45 120.7(3) . . no
P1 C5 H5AB 109.00 . . no
P1 C5 H5A 108.00 . . no
C6 C5 H5AB 109.00 . . no
C6 C5 H5A 109.00 . . no
H5AB C5 H5A 107.00 . . no
C5 C6 H6AB 109.00 . . no
C5 C6 H6A 109.00 . . no
H6AB C6 H6A 108.00 . . no
C6 C6 H6AB 109.00 2_665 . no
C6 C6 H6A 109.00 2_665 . no
P2 C7 H7AB 109.00 . . no
P2 C7 H7A 109.00 . . no
C8 C7 H7AB 109.00 . . no
C8 C7 H7A 109.00 . . no
H7AB C7 H7A 108.00 . . no
C7 C8 H8AB 109.00 . . no
C7 C8 H8A 109.00 . . no
C9 C8 H8AB 109.00 . . no
C9 C8 H8A 109.00 . . no
H8AB C8 H8A 108.00 . . no
C8 C9 H9AB 108.00 . . no
C8 C9 H9A 108.00 . . no
C10 C9 H9AB 108.00 . . no
C10 C9 H9A 108.00 . . no
H9AB C9 H9A 107.00 . . no
P3 C10 H10A 108.00 . . no
P3 C10 H10B 108.00 . . no
C9 C10 H10A 108.00 . . no
C9 C10 H10B 108.00 . . no
H10A C10 H10B 107.00 . . no
C11 C12 H12 120.00 . . no
C13 C12 H12 120.00 . . no
C12 C13 H13 120.00 . . no
C14 C13 H13 120.00 . . no
C13 C14 H14 120.00 . . no
C15 C14 H14 120.00 . . no
C14 C15 H15 120.00 . . no
C16 C15 H15 120.00 . . no
C11 C16 H16 120.00 . . no
C15 C16 H16 120.00 . . no
C17 C18 H18 119.00 . . no
C19 C18 H18 119.00 . . no
C18 C19 H19 120.00 . . no
C20 C19 H19 120.00 . . no
C19 C20 H20 120.00 . . no
C21 C20 H20 120.00 . . no
C20 C21 H21 120.00 . . no
C22 C21 H21 120.00 . . no
C17 C22 H22 120.00 . . no
C21 C22 H22 120.00 . . no
C23 C24 H24 119.00 . . no
C25 C24 H24 120.00 . . no
C24 C25 H25 120.00 . . no
C26 C25 H25 120.00 . . no
C25 C26 H26 120.00 . . no
C27 C26 H26 120.00 . . no
C26 C27 H27 120.00 . . no
C28 C27 H27 120.00 . . no
C23 C28 H28 120.00 . . no
C27 C28 H28 120.00 . . no
C29 C30 H30 120.00 . . no
C31 C30 H30 120.00 . . no
C30 C31 H31 120.00 . . no
C32 C31 H31 120.00 . . no
C31 C32 H32 120.00 . . no
C33 C32 H32 120.00 . . no
C32 C33 H33 120.00 . . no
C34 C33 H33 120.00 . . no
C29 C34 H34 120.00 . . no
C33 C34 H34 120.00 . . no
C35 C36 H36 120.00 . . no
C37 C36 H36 120.00 . . no
C36 C37 H37 120.00 . . no
C38 C37 H37 120.00 . . no
C37 C38 H38 120.00 . . no
C39 C38 H38 120.00 . . no
C38 C39 H39 120.00 . . no
C40 C39 H39 120.00 . . no
C35 C40 H40 120.00 . . no
C39 C40 H40 120.00 . . no
C41 C42 H42 119.00 . . no
C43 C42 H42 119.00 . . no
C42 C43 H43 120.00 . . no
C44 C43 H43 120.00 . . no
C43 C44 H44 121.00 . . no
C45 C44 H44 121.00 . . no
C44 C45 H45 120.00 . . no
C46 C45 H45 120.00 . . no
C41 C46 H46 120.00 . . no
C45 C46 H46 120.00 . . no

loop_
_geom_bond_atom_site_label_1
_geom_bond_atom_site_label_2
_geom_bond_distance
_geom_bond_site_symmetry_2
_geom_bond_publ_flag
Ru1 P1 2.2874(8) . yes
Ru1 P2 2.3012(8) . yes
Ru1 P3 2.3020(8) . yes
Ru1 O1 2.189(2) . yes
Ru1 O2 2.261(2) . yes
Ru1 O3 2.174(2) . yes
P1 C5 1.833(3) . yes
P1 C11 1.829(3) . yes
P1 C17 1.833(3) . yes
P2 C7 1.846(3) . yes
P2 C23 1.845(3) . yes
P2 C29 1.834(3) . yes
P3 C10 1.844(4) . yes
P3 C35 1.838(3) . yes
P3 C41 1.846(3) . yes
F1 C2 1.334(4) . yes
F2 C2 1.327(4) . yes
F3 C2 1.344(3) . yes
F4 C4 1.335(4) . yes
F5 C4 1.337(4) . yes
F6 C4 1.340(4) . yes
O1 C1 1.252(4) . yes
O2 C1 1.249(4) . yes
O3 C3 1.270(4) . yes
O4 C3 1.216(4) . yes
C1 C2 1.528(5) . no
C3 C4 1.555(4) . no
C5 C6 1.540(4) . no
C6 C6 1.518(5) 2_665 no
C7 C8 1.534(4) . no
C8 C9 1.525(4) . no
C9 C10 1.535(4) . no
C11 C12 1.397(5) . no
C11 C16 1.388(4) . no
C12 C13 1.382(5) . no
C13 C14 1.381(4) . no
C14 C15 1.378(5) . no
C15 C16 1.391(5) . no
C17 C18 1.393(5) . no
C17 C22 1.392(4) . no
C18 C19 1.389(5) . no
C19 C20 1.385(4) . no
C20 C21 1.380(5) . no
C21 C22 1.388(5) . no
C23 C24 1.403(5) . no
C23 C28 1.391(5) . no
C24 C25 1.384(4) . no
C25 C26 1.385(5) . no
C26 C27 1.384(5) . no
C27 C28 1.398(4) . no
C29 C30 1.399(5) . no
C29 C34 1.397(4) . no
C30 C31 1.391(4) . no
C31 C32 1.387(5) . no
C32 C33 1.383(5) . no
C33 C34 1.388(4) . no
C35 C36 1.395(5) . no
C35 C40 1.397(5) . no
C36 C37 1.385(4) . no
C37 C38 1.386(5) . no
C38 C39 1.386(5) . no
C39 C40 1.394(4) . no
C41 C42 1.387(4) . no
C41 C46 1.383(4) . no
C42 C43 1.389(4) . no
C43 C44 1.371(4) . no
C44 C45 1.380(5) . no
C45 C46 1.388(5) . no
C5 H5AB 0.9900 . no
C5 H5A 0.9900 . no
C6 H6AB 0.9900 . no
C6 H6A 0.9900 . no
C7 H7AB 0.9900 . no
C7 H7A 0.9900 . no
C8 H8AB 0.9900 . no
C8 H8A 0.9900 . no
C9 H9AB 0.9900 . no
C9 H9A 0.9900 . no
C10 H10A 0.9900 . no
C10 H10B 0.9900 . no
C12 H12 0.9500 . no
C13 H13 0.9500 . no
C14 H14 0.9500 . no
C15 H15 0.9500 . no
C16 H16 0.9500 . no
C18 H18 0.9500 . no
C19 H19 0.9500 . no
C20 H20 0.9500 . no
C21 H21 0.9500 . no
C22 H22 0.9500 . no
C24 H24 0.9500 . no
C25 H25 0.9500 . no
C26 H26 0.9500 . no
C27 H27 0.9500 . no
C28 H28 0.9500 . no
C30 H30 0.9500 . no
C31 H31 0.9500 . no
C32 H32 0.9500 . no
C33 H33 0.9500 . no
C34 H34 0.9500 . no
C36 H36 0.9500 . no
C37 H37 0.9500 . no
C38 H38 0.9500 . no
C39 H39 0.9500 . no
C40 H40 0.9500 . no
C42 H42 0.9500 . no
C43 H43 0.9500 . no
C44 H44 0.9500 . no
C45 H45 0.9500 . no
C46 H46 0.9500 . no

loop_
_geom_hbond_atom_site_label_D
_geom_hbond_atom_site_label_H
_geom_hbond_atom_site_label_A
_geom_hbond_distance_DH
_geom_hbond_distance_HA
_geom_hbond_distance_DA
_geom_hbond_angle_DHA
_geom_hbond_publ_flag
C5 H5A O3 0.9900 2.5400 3.154(4) 120.00 yes
C28 H28 O2 0.9500 2.2600 3.166(4) 160.00 yes
C34 H34 O3 0.9500 2.5900 3.179(4) 121.00 yes
C42 H42 O2 0.9500 2.3800 2.941(4) 117.00 yes

loop_
_geom_torsion_atom_site_label_1
_geom_torsion_atom_site_label_2
_geom_torsion_atom_site_label_3
_geom_torsion_atom_site_label_4
_geom_torsion
_geom_torsion_site_symmetry_3
_geom_torsion_site_symmetry_4
_geom_torsion_publ_flag
P2 Ru1 P1 C5 -54.06(13) . . no
P2 Ru1 P1 C11 -165.48(10) . . no
P2 Ru1 P1 C17 70.80(13) . . no
P3 Ru1 P1 C5 -152.68(13) . . no
P3 Ru1 P1 C11 95.90(10) . . no
P3 Ru1 P1 C17 -27.82(13) . . no
O1 Ru1 P1 C5 119.44(14) . . no
O1 Ru1 P1 C11 8.02(11) . . no
O1 Ru1 P1 C17 -115.70(14) . . no
O2 Ru1 P1 C5 99.47(17) . . no
O2 Ru1 P1 C11 -11.95(15) . . no
O2 Ru1 P1 C17 -135.68(16) . . no
O3 Ru1 P1 C5 33.90(14) . . no
O3 Ru1 P1 C11 -77.53(12) . . no
O3 Ru1 P1 C17 158.75(14) . . no
C1 Ru1 P1 C5 110.63(15) . . no
C1 Ru1 P1 C11 -0.80(13) . . no
C1 Ru1 P1 C17 -124.52(15) . . no
P1 Ru1 P2 C7 -92.11(11) . . no
P1 Ru1 P2 C23 150.79(10) . . no
P1 Ru1 P2 C29 34.55(13) . . no
P3 Ru1 P2 C7 6.00(11) . . no
P3 Ru1 P2 C23 -111.10(10) . . no
P3 Ru1 P2 C29 132.66(12) . . no
O2 Ru1 P2 C7 100.77(12) . . no
O2 Ru1 P2 C23 -16.34(11) . . no
O2 Ru1 P2 C29 -132.58(13) . . no
O3 Ru1 P2 C7 -176.36(12) . . no
O3 Ru1 P2 C23 66.54(11) . . no
O3 Ru1 P2 C29 -49.71(13) . . no
C1 Ru1 P2 C7 107.02(15) . . no
C1 Ru1 P2 C23 -10.08(15) . . no
C1 Ru1 P2 C29 -126.32(16) . . no
P1 Ru1 P3 C10 77.07(12) . . no
P1 Ru1 P3 C35 -45.05(12) . . no
P1 Ru1 P3 C41 -162.04(12) . . no
P2 Ru1 P3 C10 -21.08(12) . . no
P2 Ru1 P3 C35 -143.21(12) . . no
P2 Ru1 P3 C41 99.81(12) . . no
O1 Ru1 P3 C10 171.11(13) . . no
O1 Ru1 P3 C35 48.98(13) . . no
O1 Ru1 P3 C41 -68.01(13) . . no
O2 Ru1 P3 C10 -129.81(13) . . no
O2 Ru1 P3 C35 108.06(13) . . no
O2 Ru1 P3 C41 -8.93(13) . . no
C1 Ru1 P3 C10 -159.45(13) . . no
C1 Ru1 P3 C35 78.43(14) . . no
C1 Ru1 P3 C41 -38.56(14) . . no
P1 Ru1 O1 C1 -164.98(16) . . no
P3 Ru1 O1 C1 98.16(16) . . no
O2 Ru1 O1 C1 4.15(16) . . no
O3 Ru1 O1 C1 -80.85(17) . . no
P1 Ru1 O2 C1 19.2(2) . . no
P2 Ru1 O2 C1 171.42(15) . . no
P3 Ru1 O2 C1 -89.85(16) . . no
O1 Ru1 O2 C1 -4.16(16) . . no
O3 Ru1 O2 C1 84.95(17) . . no
P1 Ru1 O3 C3 119.0(2) . . no
P2 Ru1 O3 C3 -143.7(2) . . no
O1 Ru1 O3 C3 24.3(2) . . no
O2 Ru1 O3 C3 -35.2(2) . . no
C1 Ru1 O3 C3 -5.4(2) . . no
P1 Ru1 C1 O1 17.93(19) . . no
P1 Ru1 C1 O2 -169.29(13) . . no
P2 Ru1 C1 O1 175.14(11) . . no
P2 Ru1 C1 O2 -12.1(2) . . no
P3 Ru1 C1 O1 -81.61(15) . . no
P3 Ru1 C1 O2 91.17(15) . . no
O1 Ru1 C1 O2 172.8(3) . . no
O2 Ru1 C1 O1 -172.8(3) . . no
O3 Ru1 C1 O1 95.98(16) . . no
O3 Ru1 C1 O2 -91.24(16) . . no
Ru1 P1 C5 C6 -164.7(2) . . no
C11 P1 C5 C6 -50.2(3) . . no
C17 P1 C5 C6 57.7(3) . . no
Ru1 P1 C11 C12 84.8(2) . . no
Ru1 P1 C11 C16 -96.2(3) . . no
C5 P1 C11 C12 -37.6(3) . . no
C5 P1 C11 C16 141.4(3) . . no
C17 P1 C11 C12 -139.8(2) . . no
C17 P1 C11 C16 39.2(3) . . no
Ru1 P1 C17 C18 -49.1(3) . . no
Ru1 P1 C17 C22 138.4(2) . . no
C5 P1 C17 C18 83.2(2) . . no
C5 P1 C17 C22 -89.3(3) . . no
C11 P1 C17 C18 -173.1(2) . . no
C11 P1 C17 C22 14.4(3) . . no
Ru1 P2 C7 C8 -56.7(2) . . no
C23 P2 C7 C8 68.3(2) . . no
C29 P2 C7 C8 169.6(2) . . no
Ru1 P2 C23 C24 -163.7(2) . . no
Ru1 P2 C23 C28 21.8(3) . . no
C7 P2 C23 C24 65.8(3) . . no
C7 P2 C23 C28 -108.7(3) . . no
C29 P2 C23 C24 -37.2(3) . . no
C29 P2 C23 C28 148.3(3) . . no
Ru1 P2 C29 C30 -111.8(3) . . no
Ru1 P2 C29 C34 64.8(3) . . no
C7 P2 C29 C30 24.3(3) . . no
C7 P2 C29 C34 -159.1(2) . . no
C23 P2 C29 C30 124.2(3) . . no
C23 P2 C29 C34 -59.2(3) . . no
Ru1 P3 C10 C9 77.6(2) . . no
C35 P3 C10 C9 -155.0(2) . . no
C41 P3 C10 C9 -51.9(2) . . no
Ru1 P3 C35 C36 -74.7(2) . . no
Ru1 P3 C35 C40 105.8(2) . . no
C10 P3 C35 C36 151.3(2) . . no
C10 P3 C35 C40 -28.2(3) . . no
C41 P3 C35 C36 51.2(3) . . no
C41 P3 C35 C40 -128.3(2) . . no
Ru1 P3 C41 C42 -36.6(3) . . no
Ru1 P3 C41 C46 152.5(3) . . no
C10 P3 C41 C42 97.2(3) . . no
C10 P3 C41 C46 -73.6(3) . . no
C35 P3 C41 C42 -159.8(3) . . no
C35 P3 C41 C46 29.4(3) . . no
Ru1 O1 C1 O2 -7.7(3) . . no
Ru1 O1 C1 C2 177.1(2) . . no
Ru1 O2 C1 O1 7.5(3) . . no
Ru1 O2 C1 C2 -177.4(2) . . no
Ru1 O3 C3 O4 11.6(5) . . no
Ru1 O3 C3 C4 -167.75(17) . . no
O1 C1 C2 F1 -31.8(4) . . no
O1 C1 C2 F2 -154.8(3) . . no
O1 C1 C2 F3 86.2(3) . . no
O2 C1 C2 F1 152.8(3) . . no
O2 C1 C2 F2 29.9(4) . . no
O2 C1 C2 F3 -89.2(3) . . no
O3 C3 C4 F4 -126.5(3) . . no
O3 C3 C4 F5 115.1(3) . . no
O3 C3 C4 F6 -4.9(4) . . no
O4 C3 C4 F4 54.0(4) . . no
O4 C3 C4 F5 -64.4(3) . . no
O4 C3 C4 F6 175.5(3) . . no
P1 C5 C6 C6 -108.6(3) . 2_665 no
C5 C6 C6 C5 180.0(2) 2_665 2_665 no
P2 C7 C8 C9 107.6(3) . . no
C7 C8 C9 C10 -43.0(4) . . no
C8 C9 C10 P3 -55.9(3) . . no
P1 C11 C12 C13 175.3(2) . . no
C16 C11 C12 C13 -3.6(5) . . no
P1 C11 C16 C15 -173.7(2) . . no
C12 C11 C16 C15 5.2(4) . . no
C11 C12 C13 C14 -0.8(5) . . no
C12 C13 C14 C15 3.8(5) . . no
C13 C14 C15 C16 -2.2(5) . . no
C14 C15 C16 C11 -2.3(5) . . no
P1 C17 C18 C19 -175.6(2) . . no
C22 C17 C18 C19 -2.6(4) . . no
P1 C17 C22 C21 175.4(2) . . no
C18 C17 C22 C21 3.1(4) . . no
C17 C18 C19 C20 -0.2(4) . . no
C18 C19 C20 C21 2.6(5) . . no
C19 C20 C21 C22 -2.2(5) . . no
C20 C21 C22 C17 -0.7(5) . . no
P2 C23 C24 C25 -174.3(3) . . no
C28 C23 C24 C25 0.4(5) . . no
P2 C23 C28 C27 173.3(2) . . no
C24 C23 C28 C27 -1.2(5) . . no
C23 C24 C25 C26 0.7(5) . . no
C24 C25 C26 C27 -1.1(5) . . no
C25 C26 C27 C28 0.3(5) . . no
C26 C27 C28 C23 0.9(5) . . no
P2 C29 C30 C31 174.4(2) . . no
C34 C29 C30 C31 -2.1(5) . . no
P2 C29 C34 C33 -174.9(2) . . no
C30 C29 C34 C33 1.8(5) . . no
C29 C30 C31 C32 0.7(5) . . no
C30 C31 C32 C33 1.0(5) . . no
C31 C32 C33 C34 -1.3(5) . . no
C32 C33 C34 C29 -0.1(5) . . no
P3 C35 C36 C37 -178.6(2) . . no
C40 C35 C36 C37 0.9(4) . . no
P3 C35 C40 C39 179.8(2) . . no
C36 C35 C40 C39 0.3(4) . . no
C35 C36 C37 C38 -1.5(4) . . no
C36 C37 C38 C39 0.8(4) . . no
C37 C38 C39 C40 0.5(4) . . no
C38 C39 C40 C35 -1.0(4) . . no
P3 C41 C42 C43 -171.9(3) . . no
C46 C41 C42 C43 -0.9(5) . . no
P3 C41 C46 C45 172.4(3) . . no
C42 C41 C46 C45 1.3(6) . . no
C41 C42 C43 C44 -1.3(6) . . no
C42 C43 C44 C45 3.0(6) . . no
C43 C44 C45 C46 -2.6(7) . . no
C44 C45 C46 C41 0.5(7) . . no

loop_
_platon_squeeze_void_nr
_platon_squeeze_void_average_x
_platon_squeeze_void_average_y
_platon_squeeze_void_average_z
_platon_squeeze_void_volume
_platon_squeeze_void_count_electrons
_platon_squeeze_void_content
1 0.500 0.000 0.500 192 76 ' '
